data_1555316
loop_
_publ_author_name
'Ishidoshiro, Makoto'
'Matsumura, Yoshimasa'
'Imoto, Hiroaki'
'Irie, Yasuyuki'
'Kato, Takuji'
'Watase, Seiji'
'Matsukawa, Kimihiro'
'Inagi, Shinsuke'
'Tomita, Ikuyoshi'
'Naka, Kensuke'

_publ_section_title
;
 Practical Synthesis and Properties of 2,5-Diarylarsoles.
;
_journal_issue 19
_journal_name_full 'Organic letters'
_journal_page_first 4854
_journal_page_last 4857
_journal_paper_doi 10.1021/acs.orglett.5b02416
_journal_volume 17
_journal_year 2015
_chemical_formula_moiety 'C22 H17 As Au Cl'
_chemical_formula_sum 'C22 H17 As Au Cl'
_chemical_formula_weight 588.72
_space_group_crystal_system monoclinic
_space_group_IT_number 14
_space_group_name_Hall '-P 2ybc'
_space_group_name_H-M_alt 'P 1 21/c 1'
_atom_sites_solution_hydrogens geom
_atom_sites_solution_primary direct
_atom_sites_solution_secondary difmap
_cell_angle_alpha 90.0000
_cell_angle_beta 99.9913(11)
_cell_angle_gamma 90.0000
_cell_formula_units_Z 4
_cell_length_a 8.5323(3)
_cell_length_b 19.1547(4)
_cell_length_c 12.0545(4)
_cell_measurement_reflns_used 13455
_cell_measurement_temperature 296
_cell_measurement_theta_max 27.44
_cell_measurement_theta_min 3.19
_cell_volume 1940.23(10)
_computing_cell_refinement 'RAPID AUTO'
_computing_data_collection 'RAPID AUTO (Rigaku, ????)'
_computing_data_reduction 'RAPID AUTO'
_computing_molecular_graphics 'CrystalStructure 4.1'
_computing_publication_material 'CrystalStructure 4.1 (Rigaku, 2014)'
_computing_structure_refinement 'CRYSTALS (Carruthers, et al., 1999)'
_computing_structure_solution 'SIR92 (Altomare, et al., 1994)'
_diffrn_ambient_temperature 296
_diffrn_detector_area_resol_mean 10.000
_diffrn_measured_fraction_theta_full 0.999
_diffrn_measured_fraction_theta_max 0.999
_diffrn_measurement_device_type 'Rigaku R-AXIS RAPID'
_diffrn_measurement_method \w
_diffrn_radiation_type 'Mo K\a'
_diffrn_radiation_wavelength 0.71075
_diffrn_reflns_av_R_equivalents 0.0429
_diffrn_reflns_limit_h_max 11
_diffrn_reflns_limit_h_min -11
_diffrn_reflns_limit_k_max 24
_diffrn_reflns_limit_k_min -24
_diffrn_reflns_limit_l_max 15
_diffrn_reflns_limit_l_min -15
_diffrn_reflns_number 18968
_diffrn_reflns_theta_full 27.44
_diffrn_reflns_theta_max 27.44
_diffrn_reflns_theta_min 3.225
_diffrn_standards_number 0
_exptl_absorpt_coefficient_mu 9.441
_exptl_absorpt_correction_T_max 0.389
_exptl_absorpt_correction_T_min 0.258
_exptl_absorpt_correction_type multi-scan
_exptl_absorpt_process_details 'ABSCOR (Rigaku, 1995)'
_exptl_crystal_colour colorless
_exptl_crystal_density_diffrn 2.015
_exptl_crystal_density_method 'not measured'
_exptl_crystal_description block
_exptl_crystal_F_000 1112.00
_exptl_crystal_size_max 0.300
_exptl_crystal_size_mid 0.150
_exptl_crystal_size_min 0.100
_refine_diff_density_max 0.671
_refine_diff_density_min -0.754
_refine_ls_extinction_coef 29(3)
_refine_ls_extinction_method 'Larson (1970) Crystallographic Computing eq. 22'
_refine_ls_goodness_of_fit_ref 1.045
_refine_ls_hydrogen_treatment constr
_refine_ls_number_parameters 244
_refine_ls_number_reflns 3287
_refine_ls_R_factor_gt 0.0271
_refine_ls_shift/su_max 0.000
_refine_ls_structure_factor_coef Fsqd
_refine_ls_weighting_details 'w = 1/[0.0002Fo^2^ + 1.0000\s(Fo^2^)]/(4Fo^2^)'
_refine_ls_weighting_scheme calc
_refine_ls_wR_factor_ref 0.0534
_reflns_number_gt 3287
_reflns_number_total 4427
_reflns_threshold_expression F^2^>2.0\s(F^2^)
_cod_data_source_file ol5b02416_si_003.cif
_cod_data_source_block 5a-AuCl
_cod_original_cell_volume 1940.23(9)
_cod_database_code 1555316

loop_
_symmetry_equiv_pos_site_id
_space_group_symop_operation_xyz
1 +X,+Y,+Z
2 -X,1/2+Y,1/2-Z
3 -X,-Y,-Z
4 +X,1/2-Y,1/2+Z

loop_
_atom_site_label
_atom_site_type_symbol
_atom_site_fract_x
_atom_site_fract_y
_atom_site_fract_z
_atom_site_U_iso_or_equiv
_atom_site_adp_type
_atom_site_occupancy
_atom_site_site_symmetry_multiplicity
_atom_site_calc_flag
_atom_site_refinement_flags
Au1 Au 0.87467(2) 0.055070(10) 0.334610(10) 0.04790(6) Uani 1 4 d .
As1 As 0.68573(5) 0.14294(2) 0.33505(3) 0.03965(11) Uani 1 4 d .
Cl1 Cl 1.05418(17) -0.03081(7) 0.31930(14) 0.0822(5) Uani 1 4 d .
C1 C 0.7546(5) 0.23910(18) 0.3619(4) 0.0453(12) Uani 1 4 d .
C2 C 0.6899(6) 0.2754(2) 0.2716(4) 0.0552(14) Uani 1 4 d .
C3 C 0.5905(6) 0.2390(2) 0.1798(4) 0.0548(14) Uani 1 4 d .
C4 C 0.5657(5) 0.17069(19) 0.1905(4) 0.0463(12) Uani 1 4 d .
C5 C 0.8563(5) 0.2631(2) 0.4651(4) 0.0501(13) Uani 1 4 d .
C6 C 0.9111(5) 0.2178(2) 0.5536(4) 0.0578(14) Uani 1 4 d .
C7 C 1.0043(6) 0.2424(3) 0.6511(5) 0.0791(19) Uani 1 4 d .
C8 C 1.0446(7) 0.3117(4) 0.6615(6) 0.091(2) Uani 1 4 d .
C9 C 0.9913(8) 0.3565(3) 0.5770(6) 0.096(2) Uani 1 4 d .
C10 C 0.8995(6) 0.3328(3) 0.4797(5) 0.0785(18) Uani 1 4 d .
C11 C 0.4700(5) 0.1235(2) 0.1111(4) 0.0499(13) Uani 1 4 d .
C12 C 0.4091(7) 0.0623(2) 0.1476(5) 0.0694(17) Uani 1 4 d .
C13 C 0.3152(8) 0.0185(3) 0.0720(6) 0.097(2) Uani 1 4 d .
C14 C 0.2793(8) 0.0358(4) -0.0388(6) 0.101(2) Uani 1 4 d .
C15 C 0.3390(9) 0.0955(4) -0.0760(5) 0.100(2) Uani 1 4 d .
C16 C 0.4364(7) 0.1396(3) -0.0023(4) 0.0750(18) Uani 1 4 d .
C17 C 0.5282(5) 0.13092(18) 0.4309(3) 0.0411(11) Uani 1 4 d .
C18 C 0.5563(6) 0.0871(2) 0.5233(4) 0.0544(14) Uani 1 4 d .
C19 C 0.4418(7) 0.0811(2) 0.5913(4) 0.0667(17) Uani 1 4 d .
C20 C 0.3028(7) 0.1172(3) 0.5666(5) 0.0729(19) Uani 1 4 d .
C21 C 0.2750(6) 0.1616(3) 0.4758(5) 0.0690(17) Uani 1 4 d .
C22 C 0.3880(5) 0.1680(2) 0.4072(4) 0.0563(14) Uani 1 4 d .
H1 H 0.70818 0.32316 0.2675 0.0663 Uiso 1 4 calc R
H2 H 0.54381 0.26271 0.11512 0.0651 Uiso 1 4 calc R
H3 H 0.88511 0.17065 0.546 0.0692 Uiso 1 4 calc R
H4 H 1.04062 0.21156 0.70945 0.0936 Uiso 1 4 calc R
H5 H 1.10452 0.32816 0.7282 0.1070 Uiso 1 4 calc R
H6 H 1.02014 0.40328 0.58463 0.1133 Uiso 1 4 calc R
H7 H 0.86638 0.36406 0.42127 0.0919 Uiso 1 4 calc R
H8 H 0.43073 0.05114 0.22376 0.0810 Uiso 1 4 calc R
H9 H 0.27671 -0.02281 0.09751 0.1133 Uiso 1 4 calc R
H10 H 0.21363 0.00708 -0.08892 0.1176 Uiso 1 4 calc R
H11 H 0.31505 0.10658 -0.15219 0.1168 Uiso 1 4 calc R
H12 H 0.47914 0.1796 -0.02891 0.0891 Uiso 1 4 calc R
H13 H 0.65116 0.06235 0.54 0.0655 Uiso 1 4 calc R
H14 H 0.4603 0.05236 0.65441 0.0817 Uiso 1 4 calc R
H15 H 0.22551 0.11131 0.61157 0.0909 Uiso 1 4 calc R
H16 H 0.18058 0.18681 0.46003 0.0838 Uiso 1 4 calc R
H17 H 0.37094 0.1977 0.34531 0.0674 Uiso 1 4 calc R

loop_
_atom_site_aniso_label
_atom_site_aniso_U_11
_atom_site_aniso_U_22
_atom_site_aniso_U_33
_atom_site_aniso_U_12
_atom_site_aniso_U_13
_atom_site_aniso_U_23
Au1 0.04334(12) 0.04729(11) 0.05275(13) 0.01047(6) 0.00746(8) 0.00266(7)
As1 0.0388(3) 0.0409(2) 0.0389(2) 0.00586(15) 0.00594(18) 0.00142(16)
Cl1 0.0691(9) 0.0751(7) 0.1039(12) 0.0352(7) 0.0195(8) 0.0068(7)
C1 0.044(3) 0.043(2) 0.051(3) 0.0016(17) 0.015(2) -0.0016(18)
C2 0.064(3) 0.043(2) 0.059(3) -0.0004(19) 0.011(2) 0.0077(19)
C3 0.065(3) 0.055(2) 0.043(3) 0.010(2) 0.005(2) 0.0120(19)
C4 0.051(3) 0.049(2) 0.040(2) 0.0076(18) 0.012(2) 0.0036(17)
C5 0.037(2) 0.059(2) 0.057(3) -0.0004(18) 0.014(2) -0.013(2)
C6 0.043(3) 0.079(3) 0.051(3) 0.005(2) 0.007(2) -0.010(2)
C7 0.045(3) 0.127(5) 0.062(4) 0.018(3) -0.000(3) -0.016(3)
C8 0.052(4) 0.130(5) 0.085(5) -0.006(3) 0.001(3) -0.047(4)
C9 0.078(4) 0.089(4) 0.116(6) -0.017(3) -0.001(4) -0.039(4)
C10 0.070(4) 0.068(3) 0.091(4) -0.011(2) -0.002(3) -0.014(3)
C11 0.052(3) 0.054(2) 0.043(3) 0.0080(19) 0.008(2) -0.0041(19)
C12 0.081(4) 0.063(3) 0.059(3) -0.003(2) -0.003(3) -0.008(2)
C13 0.109(5) 0.077(4) 0.097(5) -0.018(3) -0.006(4) -0.026(3)
C14 0.095(5) 0.119(5) 0.080(5) -0.014(4) -0.008(4) -0.046(4)
C15 0.123(6) 0.126(5) 0.043(4) 0.008(4) -0.009(4) -0.017(3)
C16 0.089(4) 0.093(4) 0.041(3) 0.005(3) 0.004(3) -0.007(2)
C17 0.041(2) 0.0449(19) 0.037(2) -0.0020(16) 0.0066(19) -0.0036(16)
C18 0.065(3) 0.047(2) 0.053(3) 0.0071(19) 0.013(2) 0.0030(19)
C19 0.091(4) 0.054(2) 0.059(3) -0.004(3) 0.024(3) 0.009(2)
C20 0.073(4) 0.081(3) 0.073(4) -0.023(3) 0.037(3) -0.007(3)
C21 0.041(3) 0.105(4) 0.063(4) 0.007(2) 0.016(3) -0.004(3)
C22 0.044(3) 0.078(3) 0.047(3) 0.009(2) 0.007(2) 0.004(2)

loop_
_atom_type_symbol
_atom_type_description
_atom_type_scat_dispersion_real
_atom_type_scat_dispersion_imag
_atom_type_scat_source
C C 0.0033 0.0016
;
International Tables for Crystallography
(Vol. C, Tables 4.2.6.8 and 6.1.1.4)
;
H H 0.0000 0.0000
;
International Tables for Crystallography
(Vol. C, Table 6.1.1.4)
;
As As 0.0499 2.0058
;
International Tables for Crystallography
(Vol. C, Tables 4.2.6.8 and 6.1.1.4)
;
Au Au -2.0133 8.8022
;
International Tables for Crystallography
(Vol. C, Tables 4.2.6.8 and 6.1.1.4)
;
Cl Cl 0.1484 0.1585
;
International Tables for Crystallography
(Vol. C, Tables 4.2.6.8 and 6.1.1.4)
;

loop_
_geom_angle_atom_site_label_1
_geom_angle_atom_site_label_2
_geom_angle_atom_site_label_3
_geom_angle
_geom_angle_publ_flag
As1 Au1 Cl1 175.54(4) yes
Au1 As1 C1 119.71(12) yes
Au1 As1 C4 117.00(13) yes
Au1 As1 C17 117.93(11) yes
C1 As1 C4 89.27(16) yes
C1 As1 C17 103.57(17) yes
C4 As1 C17 104.88(18) yes
As1 C1 C2 106.8(3) yes
As1 C1 C5 123.9(3) yes
C2 C1 C5 129.3(3) yes
C1 C2 C3 118.5(4) yes
C2 C3 C4 118.7(4) yes
As1 C4 C3 106.7(3) yes
As1 C4 C11 124.7(3) yes
C3 C4 C11 128.6(4) yes
C1 C5 C6 121.8(4) yes
C1 C5 C10 121.1(4) yes
C6 C5 C10 117.2(4) yes
C5 C6 C7 120.4(4) yes
C6 C7 C8 120.4(5) yes
C7 C8 C9 120.0(6) yes
C8 C9 C10 120.3(6) yes
C5 C10 C9 121.8(5) yes
C4 C11 C12 121.0(4) yes
C4 C11 C16 120.5(4) yes
C12 C11 C16 118.5(4) yes
C11 C12 C13 120.7(5) yes
C12 C13 C14 120.3(6) yes
C13 C14 C15 119.7(6) yes
C14 C15 C16 121.1(6) yes
C11 C16 C15 119.7(5) yes
As1 C17 C18 120.9(3) yes
As1 C17 C22 119.0(3) yes
C18 C17 C22 120.1(4) yes
C17 C18 C19 119.1(4) yes
C18 C19 C20 120.4(5) yes
C19 C20 C21 120.8(6) yes
C20 C21 C22 119.3(5) yes
C17 C22 C21 120.2(4) yes
C1 C2 H1 120.556 no
C3 C2 H1 120.929 no
C2 C3 H2 120.830 no
C4 C3 H2 120.511 no
C5 C6 H3 119.183 no
C7 C6 H3 120.464 no
C6 C7 H4 119.572 no
C8 C7 H4 120.014 no
C7 C8 H5 119.865 no
C9 C8 H5 120.078 no
C8 C9 H6 119.283 no
C10 C9 H6 120.409 no
C5 C10 H7 118.941 no
C9 C10 H7 119.267 no
C11 C12 H8 119.192 no
C13 C12 H8 120.150 no
C12 C13 H9 119.665 no
C14 C13 H9 120.054 no
C13 C14 H10 120.087 no
C15 C14 H10 120.175 no
C14 C15 H11 119.099 no
C16 C15 H11 119.835 no
C11 C16 H12 119.908 no
C15 C16 H12 120.380 no
C17 C18 H13 120.437 no
C19 C18 H13 120.432 no
C18 C19 H14 119.783 no
C20 C19 H14 119.810 no
C19 C20 H15 119.416 no
C21 C20 H15 119.778 no
C20 C21 H16 120.522 no
C22 C21 H16 120.157 no
C17 C22 H17 119.415 no
C21 C22 H17 120.407 no

loop_
_geom_bond_atom_site_label_1
_geom_bond_atom_site_label_2
_geom_bond_distance
_geom_bond_publ_flag
Au1 As1 2.3313(4) yes
Au1 Cl1 2.2769(14) yes
As1 C1 1.943(4) yes
As1 C4 1.937(4) yes
As1 C17 1.932(4) yes
C1 C2 1.329(6) yes
C1 C5 1.462(6) yes
C2 C3 1.451(6) yes
C3 C4 1.335(5) yes
C4 C11 1.458(6) yes
C5 C6 1.392(6) yes
C5 C10 1.388(6) yes
C6 C7 1.382(7) yes
C7 C8 1.372(9) yes
C8 C9 1.348(10) yes
C9 C10 1.370(9) yes
C11 C12 1.384(6) yes
C11 C16 1.382(7) yes
C12 C13 1.387(8) yes
C13 C14 1.359(10) yes
C14 C15 1.359(10) yes
C15 C16 1.391(8) yes
C17 C18 1.382(6) yes
C17 C22 1.377(6) yes
C18 C19 1.384(8) yes
C19 C20 1.360(8) yes
C20 C21 1.375(8) yes
C21 C22 1.380(8) yes
C2 H1 0.930 no
C3 H2 0.930 no
C6 H3 0.930 no
C7 H4 0.930 no
C8 H5 0.930 no
C9 H6 0.930 no
C10 H7 0.930 no
C12 H8 0.930 no
C13 H9 0.930 no
C14 H10 0.930 no
C15 H11 0.930 no
C16 H12 0.930 no
C18 H13 0.930 no
C19 H14 0.930 no
C20 H15 0.930 no
C21 H16 0.930 no
C22 H17 0.930 no

loop_
_geom_contact_atom_site_label_1
_geom_contact_atom_site_label_2
_geom_contact_distance
_geom_contact_publ_flag
_geom_contact_site_symmetry_2
As1 C6 3.307(4) no .
As1 C12 3.348(5) no .
C1 C22 3.539(6) no .
C2 C10 3.024(7) no .
C3 C16 3.028(6) no .
C4 C22 3.241(7) no .
C5 C8 2.781(7) no .
C6 C9 2.746(8) no .
C7 C10 2.725(8) no .
C11 C14 2.778(8) no .
C12 C15 2.732(8) no .
C13 C16 2.751(8) no .
C17 C20 2.746(8) no .
C18 C21 2.765(7) no .
C19 C22 2.748(7) no .
C2 C6 3.493(7) no 4_554
C2 C7 3.282(8) no 4_554
C3 C6 3.454(7) no 4_554
C6 C2 3.493(7) no 4_555
C6 C3 3.454(7) no 4_555
C6 C21 3.562(7) no 1_655
C7 C2 3.282(8) no 4_555
C18 C18 3.492(6) no 3_656
C18 C19 3.508(6) no 3_656
C19 C18 3.508(6) no 3_656
C21 C6 3.562(7) no 1_455
Au1 H3 3.3651 no .
Au1 H13 3.3800 no .
As1 H1 3.5596 no .
As1 H2 3.5558 no .
As1 H3 2.8532 no .
As1 H8 2.9347 no .
As1 H13 2.9709 no .
As1 H17 2.9060 no .
C1 H2 3.2302 no .
C1 H3 2.6504 no .
C1 H7 2.6295 no .
C1 H17 3.3398 no .
C2 H7 2.7317 no .
C2 H17 3.3549 no .
C3 H12 2.7740 no .
C3 H17 3.0683 no .
C4 H1 3.2370 no .
C4 H8 2.6252 no .
C4 H12 2.6247 no .
C4 H17 2.7551 no .
C5 H1 2.7476 no .
C5 H4 3.2430 no .
C5 H6 3.2464 no .
C6 H5 3.2281 no .
C6 H7 3.2142 no .
C7 H6 3.1927 no .
C8 H3 3.2303 no .
C8 H7 3.1893 no .
C9 H4 3.1936 no .
C10 H1 2.7916 no .
C10 H3 3.2150 no .
C10 H5 3.1974 no .
C11 H2 2.7379 no .
C11 H9 3.2420 no .
C11 H11 3.2361 no .
C11 H17 3.3958 no .
C12 H10 3.2216 no .
C12 H12 3.2199 no .
C12 H17 3.5750 no .
C13 H11 3.1852 no .
C14 H8 3.2181 no .
C14 H12 3.2299 no .
C15 H9 3.1908 no .
C16 H2 2.8206 no .
C16 H8 3.2156 no .
C16 H10 3.2335 no .
C17 H3 3.2111 no .
C17 H8 2.9223 no .
C17 H14 3.2254 no .
C17 H16 3.2295 no .
C18 H3 3.1999 no .
C18 H15 3.2175 no .
C18 H17 3.2269 no .
C19 H16 3.2169 no .
C20 H13 3.2204 no .
C20 H17 3.2209 no .
C21 H14 3.2146 no .
C22 H8 3.2114 no .
C22 H13 3.2324 no .
C22 H15 3.2177 no .
H1 H2 2.4058 no .
H1 H7 2.2368 no .
H2 H12 2.3496 no .
H2 H17 3.5841 no .
H3 H4 2.3129 no .
H3 H13 2.8711 no .
H4 H5 2.3008 no .
H5 H6 2.2697 no .
H6 H7 2.2950 no .
H8 H9 2.3142 no .
H8 H17 3.2477 no .
H9 H10 2.2909 no .
H10 H11 2.2786 no .
H11 H12 2.3244 no .
H13 H14 2.3173 no .
H14 H15 2.2795 no .
H15 H16 2.3092 no .
H16 H17 2.3180 no .
Au1 H5 3.3715 no 4_554
Au1 H6 3.5433 no 4_554
Au1 H10 3.1594 no 3_655
Au1 H14 3.5429 no 3_656
Au1 H15 3.3913 no 3_656
Cl1 H3 3.1286 no 3_756
Cl1 H4 3.5586 no 3_756
Cl1 H9 3.5409 no 1_655
Cl1 H10 3.3073 no 3_655
Cl1 H13 2.8430 no 3_756
Cl1 H15 3.0752 no 3_656
C1 H4 3.4333 no 4_554
C1 H12 3.2788 no 4_555
C2 H3 3.5783 no 4_554
C2 H4 3.2176 no 4_554
C2 H12 3.3560 no 4_555
C5 H2 3.5064 no 4_555
C5 H12 3.4123 no 4_555
C5 H16 3.1394 no 1_655
C6 H1 3.4368 no 4_555
C6 H2 3.3643 no 4_555
C6 H15 3.3454 no 1_655
C6 H16 2.7945 no 1_655
C7 H1 3.3408 no 4_555
C7 H15 3.2259 no 1_655
C7 H16 3.1465 no 1_655
C8 H16 3.5848 no 4_655
C8 H17 3.2493 no 4_655
C9 H10 3.3891 no 2_655
C10 H9 3.2077 no 2_655
C10 H12 3.5781 no 4_555
C12 H6 3.3392 no 4_454
C12 H14 3.2930 no 3_656
C13 H6 2.9562 no 4_454
C13 H7 3.3476 no 2_645
C14 H6 3.5766 no 2_645
C14 H6 3.0997 no 4_454
C17 H2 2.9999 no 4_555
C18 H1 3.4600 no 4_555
C18 H2 3.0900 no 4_555
C18 H13 3.3832 no 3_656
C18 H14 3.4125 no 3_656
C19 H1 3.3711 no 4_555
C19 H2 3.1151 no 4_555
C19 H8 3.4245 no 3_656
C19 H11 3.4827 no 1_556
C19 H13 3.2014 no 3_656
C20 H2 3.0737 no 4_555
C20 H4 3.5460 no 1_455
C20 H11 3.3789 no 1_556
C21 H2 2.9734 no 4_555
C21 H3 3.5764 no 1_455
C21 H5 3.0918 no 4_454
C21 H12 3.5096 no 4_555
C22 H2 2.9416 no 4_555
C22 H5 2.9502 no 4_454
C22 H12 3.0843 no 4_555
H1 C6 3.4368 no 4_554
H1 C7 3.3408 no 4_554
H1 C18 3.4600 no 4_554
H1 C19 3.3711 no 4_554
H1 H3 3.2895 no 4_554
H1 H4 3.1091 no 4_554
H1 H9 3.3610 no 2_655
H1 H12 3.3925 no 4_555
H1 H13 3.4790 no 4_554
H1 H14 3.3191 no 4_554
H2 C5 3.5064 no 4_554
H2 C6 3.3643 no 4_554
H2 C17 2.9999 no 4_554
H2 C18 3.0900 no 4_554
H2 C19 3.1151 no 4_554
H2 C20 3.0737 no 4_554
H2 C21 2.9734 no 4_554
H2 C22 2.9416 no 4_554
H2 H3 3.4126 no 4_554
H2 H16 3.4676 no 4_554
H2 H17 3.4153 no 4_554
H3 Cl1 3.1286 no 3_756
H3 C2 3.5783 no 4_555
H3 C21 3.5764 no 1_655
H3 H1 3.2895 no 4_555
H3 H2 3.4126 no 4_555
H3 H15 3.0912 no 1_655
H3 H16 2.9038 no 1_655
H4 Cl1 3.5586 no 3_756
H4 C1 3.4333 no 4_555
H4 C2 3.2176 no 4_555
H4 C20 3.5460 no 1_655
H4 H1 3.1091 no 4_555
H4 H7 3.4850 no 4_555
H4 H11 3.3095 no 1_656
H4 H15 2.8660 no 1_655
H4 H16 3.4549 no 1_655
H4 H17 3.4706 no 4_655
H5 Au1 3.3715 no 4_555
H5 C21 3.0918 no 4_655
H5 C22 2.9502 no 4_655
H5 H16 2.7720 no 4_655
H5 H17 2.5084 no 4_655
H6 Au1 3.5433 no 4_555
H6 C12 3.3392 no 4_655
H6 C13 2.9562 no 4_655
H6 C14 3.5766 no 2_655
H6 C14 3.0997 no 4_655
H6 H9 3.3631 no 2_655
H6 H9 3.1529 no 4_655
H6 H10 2.8231 no 2_655
H6 H10 3.3539 no 4_655
H7 C13 3.3476 no 2_655
H7 H4 3.4850 no 4_554
H7 H9 2.4782 no 2_655
H7 H10 3.5403 no 2_655
H7 H12 3.5588 no 4_555
H8 C19 3.4245 no 3_656
H8 H14 2.5451 no 3_656
H9 Cl1 3.5409 no 1_455
H9 C10 3.2077 no 2_645
H9 H1 3.3610 no 2_645
H9 H6 3.3631 no 2_645
H9 H6 3.1529 no 4_454
H9 H7 2.4782 no 2_645
H9 H14 3.4598 no 3_656
H10 Au1 3.1594 no 3_655
H10 Cl1 3.3073 no 3_655
H10 C9 3.3891 no 2_645
H10 H6 2.8231 no 2_645
H10 H6 3.3539 no 4_454
H10 H7 3.5403 no 2_645
H11 C19 3.4827 no 1_554
H11 C20 3.3789 no 1_554
H11 H4 3.3095 no 1_454
H11 H14 3.0087 no 1_554
H11 H15 2.8190 no 1_554
H12 C1 3.2788 no 4_554
H12 C2 3.3560 no 4_554
H12 C5 3.4123 no 4_554
H12 C10 3.5781 no 4_554
H12 C21 3.5096 no 4_554
H12 C22 3.0843 no 4_554
H12 H1 3.3925 no 4_554
H12 H7 3.5588 no 4_554
H12 H16 3.5968 no 4_554
H12 H17 2.8617 no 4_554
H13 Cl1 2.8430 no 3_756
H13 C18 3.3832 no 3_656
H13 C19 3.2014 no 3_656
H13 H1 3.4790 no 4_555
H13 H13 3.5250 no 3_656
H13 H14 3.2328 no 3_656
H14 Au1 3.5429 no 3_656
H14 C12 3.2930 no 3_656
H14 C18 3.4125 no 3_656
H14 H1 3.3191 no 4_555
H14 H8 2.5451 no 3_656
H14 H9 3.4598 no 3_656
H14 H11 3.0087 no 1_556
H14 H13 3.2328 no 3_656
H15 Au1 3.3913 no 3_656
H15 Cl1 3.0752 no 3_656
H15 C6 3.3454 no 1_455
H15 C7 3.2259 no 1_455
H15 H3 3.0912 no 1_455
H15 H4 2.8660 no 1_455
H15 H11 2.8190 no 1_556
H16 C5 3.1394 no 1_455
H16 C6 2.7945 no 1_455
H16 C7 3.1465 no 1_455
H16 C8 3.5848 no 4_454
H16 H2 3.4676 no 4_555
H16 H3 2.9038 no 1_455
H16 H4 3.4549 no 1_455
H16 H5 2.7720 no 4_454
H16 H12 3.5968 no 4_555
H17 C8 3.2493 no 4_454
H17 H2 3.4153 no 4_555
H17 H4 3.4706 no 4_454
H17 H5 2.5084 no 4_454
H17 H12 2.8617 no 4_555

loop_
_geom_torsion_atom_site_label_1
_geom_torsion_atom_site_label_2
_geom_torsion_atom_site_label_3
_geom_torsion_atom_site_label_4
_geom_torsion
_geom_torsion_publ_flag
Au1 As1 C1 C2 120.5(2) no
Au1 As1 C1 C5 -60.4(4) no
Au1 As1 C4 C3 -122.3(2) no
Au1 As1 C4 C11 57.1(4) no
Au1 As1 C17 C18 22.6(3) no
Au1 As1 C17 C22 -158.81(18) no
C1 As1 C4 C3 1.1(3) no
C1 As1 C4 C11 -179.6(3) no
C4 As1 C1 C2 -0.6(3) no
C4 As1 C1 C5 178.6(3) no
C1 As1 C17 C18 -112.2(3) no
C1 As1 C17 C22 66.4(3) no
C17 As1 C1 C2 -105.7(3) no
C17 As1 C1 C5 73.4(3) no
C4 As1 C17 C18 154.9(2) no
C4 As1 C17 C22 -26.5(3) no
C17 As1 C4 C3 105.0(3) no
C17 As1 C4 C11 -75.7(3) no
As1 C1 C2 C3 -0.1(5) no
As1 C1 C5 C6 -0.5(6) no
As1 C1 C5 C10 -179.1(3) no
C2 C1 C5 C6 178.4(4) no
C2 C1 C5 C10 -0.2(8) no
C5 C1 C2 C3 -179.2(4) no
C1 C2 C3 C4 1.1(7) no
C2 C3 C4 As1 -1.4(6) no
C2 C3 C4 C11 179.3(4) no
As1 C4 C11 C12 24.5(6) no
As1 C4 C11 C16 -156.4(3) no
C3 C4 C11 C12 -156.3(5) no
C3 C4 C11 C16 22.8(7) no
C1 C5 C6 C7 -178.6(4) no
C1 C5 C10 C9 178.3(4) no
C6 C5 C10 C9 -0.4(8) no
C10 C5 C6 C7 0.1(7) no
C5 C6 C7 C8 -0.4(8) no
C6 C7 C8 C9 1.0(9) no
C7 C8 C9 C10 -1.3(10) no
C8 C9 C10 C5 1.0(10) no
C4 C11 C12 C13 178.5(4) no
C4 C11 C16 C15 -177.1(4) no
C12 C11 C16 C15 2.0(7) no
C16 C11 C12 C13 -0.6(7) no
C11 C12 C13 C14 -1.2(9) no
C12 C13 C14 C15 1.6(10) no
C13 C14 C15 C16 -0.1(11) no
C14 C15 C16 C11 -1.7(10) no
As1 C17 C18 C19 178.6(2) no
As1 C17 C22 C21 -178.5(2) no
C18 C17 C22 C21 0.1(6) no
C22 C17 C18 C19 0.1(5) no
C17 C18 C19 C20 0.8(6) no
C18 C19 C20 C21 -1.8(7) no
C19 C20 C21 C22 2.0(7) no
C20 C21 C22 C17 -1.1(7) no
